data_7024694
loop_
_publ_author_name
'Grunova, Ekaterina'
'Kirillov, Evgueni'
'Roisnel, Thierry'
'Carpentier, Jean-Fran\,cois'

_publ_section_title
;
 Group 3 metal complexes supported by tridentate pyridine- and
 thiophene-linked bis(naphtholate) ligands: synthesis, structure, and use
 in stereoselective ring-opening polymerization of racemic lactide and
 beta-butyrolactone.
;
_journal_issue 29
_journal_name_full 'Dalton transactions (Cambridge, England : 2003)'
_journal_page_first 6739
_journal_page_last 6752
_journal_paper_doi 10.1039/b920283h
_journal_volume 39
_journal_year 2010
_chemical_compound_source 'synthesis as described'
_chemical_formula_moiety 'C69 H65 La N2 O3 Si4'
_chemical_formula_sum 'C69 H65 La N2 O3 Si4'
_chemical_formula_weight 1221.5
_chemical_name_systematic
;
?
;
_space_group_IT_number 2
_symmetry_cell_setting triclinic
_symmetry_Int_Tables_number 2
_symmetry_space_group_name_Hall '-P 1'
_symmetry_space_group_name_H-M 'P -1'
_atom_sites_solution_hydrogens geom
_atom_sites_solution_primary direct
_atom_sites_solution_secondary difmap
_audit_conform_dict_location ftp://ftp.iucr.org/pub/cif_core.dic
_audit_conform_dict_name cif_core.dic
_audit_conform_dict_version 2.3
_audit_creation_date 2009-11-16T15:03:35-00:00
_audit_creation_method 'WinGX routine CIF_UPDATE'
_cell_angle_alpha 72.485(6)
_cell_angle_beta 83.460(6)
_cell_angle_gamma 76.123(7)
_cell_formula_units_Z 2
_cell_length_a 11.5427(13)
_cell_length_b 13.2146(15)
_cell_length_c 21.900(3)
_cell_measurement_reflns_used 2432
_cell_measurement_temperature 100(2)
_cell_measurement_theta_max 21.42
_cell_measurement_theta_min 2.53
_cell_measurement_wavelength 0.71073
_cell_volume 3089.5(7)
_computing_cell_refinement 'Bruker SMART, 2006'
_computing_data_collection 'Bruker SMART, 2006'
_computing_data_reduction 'Bruker SAINT, 2006'
_computing_molecular_graphics 'Ortep-3 for Windows (Farrugia, 1997)'
_computing_publication_material 'WinGX publication routines (Farrugia, 1999)'
_computing_structure_refinement 'SHELXL-97 (Sheldrick, 1997)'
_computing_structure_solution 'SIR97 (Altomare et al., 1999)'
_diffrn_ambient_temperature 100(2)
_diffrn_detector 'CCD plate'
_diffrn_measured_fraction_theta_full 0.994
_diffrn_measured_fraction_theta_max 0.99
_diffrn_measurement_device_type 'APEXII, Bruker-AXS'
_diffrn_measurement_method 'CCD rotation images, thin slices'
_diffrn_radiation_monochromator graphite
_diffrn_radiation_probe x-ray
_diffrn_radiation_type MoK\a
_diffrn_radiation_wavelength 0.71073
_diffrn_reflns_av_R_equivalents 0.12
_diffrn_reflns_av_unetI/netI 0.1853
_diffrn_reflns_limit_h_max 14
_diffrn_reflns_limit_h_min -14
_diffrn_reflns_limit_k_max 17
_diffrn_reflns_limit_k_min -15
_diffrn_reflns_limit_l_max 28
_diffrn_reflns_limit_l_min -28
_diffrn_reflns_number 32706
_diffrn_reflns_theta_full 25
_diffrn_reflns_theta_max 27.48
_diffrn_reflns_theta_min 3.42
_exptl_absorpt_coefficient_mu 0.816
_exptl_absorpt_correction_T_max 0.968
_exptl_absorpt_correction_T_min 0.774
_exptl_absorpt_correction_type multi-scan
_exptl_absorpt_process_details
;
[Sheldrick, G.M. (2002). SADABS Bruker AXS Inc., Madison, Wisconsin, USA]
;
_exptl_crystal_colour colourless
_exptl_crystal_density_diffrn 1.313
_exptl_crystal_density_method 'not measured'
_exptl_crystal_description prism
_exptl_crystal_F_000 1260
_exptl_crystal_size_max 0.2
_exptl_crystal_size_mid 0.05
_exptl_crystal_size_min 0.04
_refine_diff_density_max 2.444
_refine_diff_density_min -4.305
_refine_diff_density_rms 0.184
_refine_ls_extinction_method none
_refine_ls_goodness_of_fit_ref 1.201
_refine_ls_hydrogen_treatment constr
_refine_ls_matrix_type full
_refine_ls_number_parameters 702
_refine_ls_number_reflns 14021
_refine_ls_number_restraints 0
_refine_ls_restrained_S_all 1.201
_refine_ls_R_factor_all 0.1753
_refine_ls_R_factor_gt 0.1307
_refine_ls_shift/su_max 0.015
_refine_ls_shift/su_mean 0
_refine_ls_structure_factor_coef Fsqd
_refine_ls_weighting_details 'calc w=1/[\s^2^(Fo^2^)+(0.0641P)^2^+27.2696P] where P=(Fo^2^+2Fc^2^)/3'
_refine_ls_weighting_scheme calc
_refine_ls_wR_factor_gt 0.2464
_refine_ls_wR_factor_ref 0.2678
_reflns_number_gt 9954
_reflns_number_total 14021
_reflns_threshold_expression >2sigma(I)
_cod_data_source_file b920283h.txt
_cod_data_source_block complex3
_cod_original_cell_volume 3089.5(6)
_cod_database_code 7024694

loop_
_symmetry_equiv_pos_as_xyz
'x, y, z'
'-x, -y, -z'

loop_
_atom_site_label
_atom_site_type_symbol
_atom_site_fract_x
_atom_site_fract_y
_atom_site_fract_z
_atom_site_U_iso_or_equiv
_atom_site_adp_type
_atom_site_occupancy
_atom_site_symmetry_multiplicity
_atom_site_calc_flag
_atom_site_refinement_flags
_atom_site_disorder_assembly
_atom_site_disorder_group
La1 La 0.46065(6) 0.43833(5) 0.26434(3) 0.01550(16) Uani 1 1 d . A .
O1 O 0.3875(6) 0.5513(6) 0.1653(4) 0.0248(17) Uani 1 1 d . . .
O2 O 0.5385(6) 0.2614(6) 0.2619(3) 0.0248(17) Uani 1 1 d . A .
N1 N 0.2853(8) 0.3557(7) 0.2480(4) 0.0229(19) Uani 1 1 d . A .
C1 C 0.1851(9) 0.5507(8) 0.2015(5) 0.021(2) Uani 1 1 d . A .
C2 C 0.2741(10) 0.6052(8) 0.1711(5) 0.025(2) Uani 1 1 d . . .
C3 C 0.2420(9) 0.7241(8) 0.1434(5) 0.022(2) Uani 1 1 d . A .
Si1 Si 0.3479(3) 0.8075(2) 0.09265(14) 0.0207(6) Uani 1 1 d . . .
C4 C 0.1289(10) 0.7764(9) 0.1577(5) 0.025(2) Uani 1 1 d . . .
H4 H 0.1078 0.8531 0.1403 0.03 Uiso 1 1 calc R A .
C5 C -0.0691(10) 0.7805(9) 0.2151(6) 0.028(3) Uani 1 1 d . . .
H5 H -0.0869 0.8577 0.2008 0.034 Uiso 1 1 calc R A .
C6 C -0.1527(9) 0.7296(8) 0.2525(5) 0.024(2) Uani 1 1 d . A .
H6 H -0.2275 0.7704 0.2634 0.029 Uiso 1 1 calc R . .
C7 C -0.1258(11) 0.6152(9) 0.2748(6) 0.036(3) Uani 1 1 d . . .
H7 H -0.1826 0.5785 0.3016 0.043 Uiso 1 1 calc R A .
C8 C -0.0173(10) 0.5558(9) 0.2578(6) 0.031(3) Uani 1 1 d . A .
H8 H -0.0007 0.4786 0.2728 0.037 Uiso 1 1 calc R . .
C9 C 0.0695(10) 0.6090(8) 0.2183(5) 0.025(2) Uani 1 1 d . . .
C10 C 0.0416(10) 0.7245(8) 0.1966(5) 0.024(2) Uani 1 1 d . A .
C11 C 0.1999(9) 0.4314(8) 0.2103(5) 0.024(2) Uani 1 1 d . . .
C12 C 0.1254(10) 0.3986(9) 0.1781(6) 0.031(3) Uani 1 1 d . A .
H12 H 0.0633 0.4513 0.154 0.038 Uiso 1 1 calc R . .
C13 C 0.1399(11) 0.2908(9) 0.1805(6) 0.035(3) Uani 1 1 d . . .
H13 H 0.0913 0.2687 0.1569 0.041 Uiso 1 1 calc R A .
C14 C 0.2280(9) 0.2157(9) 0.2187(5) 0.026(2) Uani 1 1 d . A .
H14 H 0.2417 0.141 0.2205 0.031 Uiso 1 1 calc R . .
C15 C 0.2964(9) 0.2491(8) 0.2543(5) 0.022(2) Uani 1 1 d . . .
C21 C 0.3823(9) 0.1658(7) 0.2995(5) 0.020(2) Uani 1 1 d . A .
C22 C 0.5011(9) 0.1737(8) 0.2991(5) 0.021(2) Uani 1 1 d . . .
C23 C 0.5870(9) 0.0871(8) 0.3370(5) 0.019(2) Uani 1 1 d . A .
Si2 Si 0.7489(3) 0.0949(2) 0.33225(14) 0.0217(6) Uani 1 1 d . . .
C24 C 0.5470(9) 0.0020(8) 0.3783(5) 0.023(2) Uani 1 1 d . . .
H24 H 0.6035 -0.0547 0.4043 0.027 Uiso 1 1 calc R A .
C25 C 0.3881(10) -0.0976(9) 0.4300(5) 0.027(2) Uani 1 1 d . . .
H25 H 0.4444 -0.1515 0.4575 0.032 Uiso 1 1 calc R A .
C26 C 0.2724(11) -0.1084(9) 0.4346(6) 0.032(3) Uani 1 1 d . A .
H26 H 0.2495 -0.171 0.4632 0.039 Uiso 1 1 calc R . .
C27 C 0.1876(10) -0.0257(9) 0.3964(5) 0.027(2) Uani 1 1 d . . .
H27 H 0.1065 -0.0317 0.4002 0.032 Uiso 1 1 calc R A .
C28 C 0.2207(9) 0.0641(9) 0.3534(6) 0.027(2) Uani 1 1 d . A .
H28 H 0.1613 0.1199 0.329 0.032 Uiso 1 1 calc R . .
C29 C 0.3413(10) 0.0755(8) 0.3445(5) 0.022(2) Uani 1 1 d . . .
C30 C 0.4262(9) -0.0078(8) 0.3851(5) 0.021(2) Uani 1 1 d . A .
O3 O 0.6606(7) 0.4885(6) 0.2232(4) 0.035(2) Uani 1 1 d . . .
C31 C 0.6614(12) 0.5982(10) 0.1821(7) 0.047(4) Uani 1 1 d . . .
H31A H 0.678 0.6443 0.2069 0.056 Uiso 1 1 calc R . .
H31B H 0.5839 0.6327 0.1617 0.056 Uiso 1 1 calc R . .
C32 C 0.7616(13) 0.5812(12) 0.1321(7) 0.054(4) Uani 1 1 d . . .
H32A H 0.7376 0.6276 0.0888 0.065 Uiso 1 1 calc R . .
H32B H 0.8349 0.5984 0.1421 0.065 Uiso 1 1 calc R . .
C33 C 0.7823(13) 0.4614(11) 0.1358(7) 0.047(3) Uani 1 1 d . . .
H33A H 0.7258 0.4486 0.1097 0.056 Uiso 1 1 calc R . .
H33B H 0.8652 0.4329 0.1218 0.056 Uiso 1 1 calc R . .
C34 C 0.7597(11) 0.4134(10) 0.2041(6) 0.041(3) Uani 1 1 d . . .
H34A H 0.7397 0.3417 0.2119 0.05 Uiso 1 1 calc R . .
H34B H 0.8308 0.4039 0.2283 0.05 Uiso 1 1 calc R . .
C41 C 0.2550(9) 0.9443(9) 0.0497(5) 0.024(2) Uani 1 1 d . A .
C42 C 0.1755(9) 0.9525(9) 0.0048(5) 0.024(2) Uani 1 1 d . . .
H42 H 0.1581 0.8879 0.001 0.029 Uiso 1 1 calc R A .
C43 C 0.1203(11) 1.0524(10) -0.0353(6) 0.033(3) Uani 1 1 d . A .
H43 H 0.0659 1.0553 -0.0655 0.04 Uiso 1 1 calc R . .
C44 C 0.1450(12) 1.1477(10) -0.0307(6) 0.037(3) Uani 1 1 d . . .
H44 H 0.1087 1.216 -0.0583 0.044 Uiso 1 1 calc R A .
C45 C 0.2229(13) 1.1423(10) 0.0142(7) 0.043(3) Uani 1 1 d . A .
H45 H 0.24 1.2069 0.018 0.052 Uiso 1 1 calc R . .
C46 C 0.2769(10) 1.0400(9) 0.0546(6) 0.032(3) Uani 1 1 d . . .
H46 H 0.3295 1.0369 0.0858 0.038 Uiso 1 1 calc R A .
C47A C 0.4345(11) 0.7565(10) 0.0242(6) 0.0342(16) Uani 0.590(13) 1 d P A 1
C48A C 0.467(4) 0.834(3) -0.031(2) 0.0342(16) Uani 0.590(13) 1 d P A 1
H48A H 0.4532 0.9085 -0.033 0.041 Uiso 0.590(13) 1 calc PR A 1
C49A C 0.520(5) 0.794(3) -0.082(2) 0.0342(16) Uani 0.590(13) 1 d P A 1
H49A H 0.5189 0.8452 -0.1228 0.041 Uiso 0.590(13) 1 calc PR A 1
C50A C 0.572(2) 0.6896(17) -0.0781(11) 0.0342(16) Uani 0.590(13) 1 d P A 1
H50A H 0.6123 0.6688 -0.1143 0.041 Uiso 0.590(13) 1 calc PR A 1
C51A C 0.5647(19) 0.6149(17) -0.0192(10) 0.0342(16) Uani 0.590(13) 1 d P A 1
H51A H 0.6048 0.5412 -0.0132 0.041 Uiso 0.590(13) 1 calc PR A 1
C52A C 0.499(2) 0.6468(17) 0.0311(10) 0.0342(16) Uani 0.590(13) 1 d P A 1
H52A H 0.4964 0.5943 0.0716 0.041 Uiso 0.590(13) 1 calc PR A 1
C47B C 0.4345(11) 0.7565(10) 0.0242(6) 0.0342(16) Uani 0.410(13) 1 d P A 2
C48B C 0.454(5) 0.823(5) -0.033(3) 0.0342(16) Uani 0.410(13) 1 d P A 2
H48B H 0.416 0.8969 -0.0378 0.041 Uiso 0.410(13) 1 calc PR A 2
C49B C 0.519(8) 0.807(5) -0.087(3) 0.0342(16) Uani 0.410(13) 1 d P A 2
H49B H 0.5602 0.8568 -0.1168 0.041 Uiso 0.410(13) 1 calc PR A 2
C50B C 0.513(3) 0.714(2) -0.0919(16) 0.0342(16) Uani 0.410(13) 1 d P A 2
H50B H 0.5432 0.6951 -0.1303 0.041 Uiso 0.410(13) 1 calc PR A 2
C51B C 0.466(3) 0.640(2) -0.0433(14) 0.0342(16) Uani 0.410(13) 1 d P A 2
H51B H 0.4632 0.572 -0.0493 0.041 Uiso 0.410(13) 1 calc PR A 2
C52B C 0.424(3) 0.661(2) 0.0141(15) 0.0342(16) Uani 0.410(13) 1 d P A 2
H52B H 0.3875 0.6102 0.0464 0.041 Uiso 0.410(13) 1 calc PR A 2
C53 C 0.4436(9) 0.8415(8) 0.1430(5) 0.021(2) Uani 1 1 d . A .
C54 C 0.5568(10) 0.8657(9) 0.1232(5) 0.027(2) Uani 1 1 d . . .
H54 H 0.5952 0.8515 0.0849 0.033 Uiso 1 1 calc R A .
C55 C 0.6128(11) 0.9095(9) 0.1581(6) 0.037(3) Uani 1 1 d . A .
H55 H 0.6878 0.9272 0.1427 0.044 Uiso 1 1 calc R . .
C56 C 0.5617(12) 0.9283(10) 0.2154(6) 0.036(3) Uani 1 1 d . . .
H56 H 0.6014 0.9585 0.239 0.044 Uiso 1 1 calc R A .
C57 C 0.4529(12) 0.9026(10) 0.2376(6) 0.038(3) Uani 1 1 d . A .
H57 H 0.418 0.913 0.2773 0.045 Uiso 1 1 calc R . .
C58 C 0.3949(11) 0.8616(9) 0.2016(6) 0.033(3) Uani 1 1 d . . .
H58 H 0.3188 0.8462 0.2169 0.039 Uiso 1 1 calc R A .
C61 C 0.8236(9) 0.1005(8) 0.2505(5) 0.022(2) Uani 1 1 d . A .
C62 C 0.7615(10) 0.1392(9) 0.1940(5) 0.026(2) Uani 1 1 d . . .
H62 H 0.677 0.1631 0.1964 0.031 Uiso 1 1 calc R A .
C63 C 0.8195(12) 0.1437(10) 0.1346(6) 0.039(3) Uani 1 1 d . A .
H63 H 0.7753 0.1698 0.0969 0.047 Uiso 1 1 calc R . .
C64 C 0.9440(11) 0.1095(9) 0.1307(5) 0.031(3) Uani 1 1 d . . .
H64 H 0.9843 0.1137 0.0899 0.037 Uiso 1 1 calc R A .
C65 C 1.0079(10) 0.0702(9) 0.1844(6) 0.032(3) Uani 1 1 d . A .
H65 H 1.0922 0.0466 0.1813 0.038 Uiso 1 1 calc R . .
C66 C 0.9495(10) 0.0649(9) 0.2439(5) 0.027(2) Uani 1 1 d . . .
H66 H 0.9949 0.0367 0.2812 0.032 Uiso 1 1 calc R A .
C67 C 0.7640(10) 0.2126(8) 0.3595(5) 0.023(2) Uani 1 1 d . A .
C68 C 0.6695(11) 0.2706(9) 0.3889(5) 0.029(3) Uani 1 1 d . . .
H68 H 0.5942 0.2511 0.394 0.034 Uiso 1 1 calc R A .
C69 C 0.6799(14) 0.3558(10) 0.4112(6) 0.044(3) Uani 1 1 d . A .
H69 H 0.6118 0.3956 0.4291 0.053 Uiso 1 1 calc R . .
C70 C 0.7902(14) 0.3821(11) 0.4072(6) 0.044(3) Uani 1 1 d . . .
H70 H 0.7992 0.439 0.4233 0.053 Uiso 1 1 calc R A .
C71 C 0.8855(14) 0.3253(11) 0.3799(7) 0.052(4) Uani 1 1 d . A .
H71 H 0.9617 0.3424 0.3772 0.062 Uiso 1 1 calc R . .
C72 C 0.8724(11) 0.2422(9) 0.3560(6) 0.032(3) Uani 1 1 d . . .
H72 H 0.9402 0.2046 0.3367 0.039 Uiso 1 1 calc R A .
C73 C 0.8337(10) -0.0326(9) 0.3882(5) 0.025(2) Uani 1 1 d . A .
C74 C 0.8655(10) -0.0377(10) 0.4486(5) 0.030(3) Uani 1 1 d . . .
H74 H 0.8402 0.0249 0.4636 0.036 Uiso 1 1 calc R A .
C75 C 0.9331(10) -0.1316(9) 0.4877(6) 0.030(3) Uani 1 1 d . A .
H75 H 0.9565 -0.1314 0.5278 0.036 Uiso 1 1 calc R . .
C76 C 0.9658(11) -0.2238(9) 0.4686(6) 0.032(3) Uani 1 1 d . . .
H76 H 1.0116 -0.2883 0.4953 0.039 Uiso 1 1 calc R A .
C77 C 0.9312(11) -0.2222(10) 0.4091(6) 0.038(3) Uani 1 1 d . A .
H77 H 0.9517 -0.2869 0.3961 0.046 Uiso 1 1 calc R . .
C78 C 0.8669(10) -0.1273(9) 0.3685(6) 0.030(3) Uani 1 1 d . . .
H78 H 0.8458 -0.1269 0.3277 0.036 Uiso 1 1 calc R A .
N2 N 0.3718(10) 0.4812(9) 0.3592(5) 0.044(3) Uani 1 1 d . . .
Si3A Si 0.3051(7) 0.4212(6) 0.4278(3) 0.0408(15) Uani 0.621(9) 1 d P B 1
HI3A H 0.3612 0.424 0.4585 0.049 Uiso 0.621(9) 1 calc PR B 1
C3AA C 0.334(7) 0.264(3) 0.444(5) 0.100(10) Uani 0.621(9) 1 d P B 1
H3A1 H 0.4075 0.2395 0.4201 0.15 Uiso 0.621(9) 1 calc PR B 1
H3A2 H 0.2668 0.2452 0.4301 0.15 Uiso 0.621(9) 1 calc PR B 1
H3A3 H 0.3439 0.2289 0.49 0.15 Uiso 0.621(9) 1 calc PR B 1
C3BA C 0.179(3) 0.475(2) 0.4598(19) 0.100(10) Uani 0.621(9) 1 d P B 1
H3B1 H 0.1697 0.5544 0.4483 0.15 Uiso 0.621(9) 1 calc PR B 1
H3B2 H 0.1789 0.4456 0.5066 0.15 Uiso 0.621(9) 1 calc PR B 1
H3B3 H 0.1118 0.4585 0.4437 0.15 Uiso 0.621(9) 1 calc PR B 1
Si3B Si 0.2626(12) 0.3992(10) 0.4108(6) 0.0408(15) Uani 0.379(9) 1 d P B 2
HI3B H 0.2429 0.3743 0.3752 0.049 Uiso 0.379(9) 1 calc PR B 2
C3AB C 0.334(12) 0.284(6) 0.448(8) 0.100(10) Uani 0.379(9) 1 d P B 2
H3A4 H 0.4155 0.272 0.4285 0.15 Uiso 0.379(9) 1 calc PR B 2
H3A5 H 0.2943 0.2285 0.4447 0.15 Uiso 0.379(9) 1 calc PR B 2
H3A6 H 0.3377 0.2809 0.4927 0.15 Uiso 0.379(9) 1 calc PR B 2
C3BB C 0.127(5) 0.472(4) 0.418(3) 0.100(10) Uani 0.379(9) 1 d P B 2
H3B4 H 0.1224 0.547 0.3907 0.15 Uiso 0.379(9) 1 calc PR B 2
H3B5 H 0.1099 0.4732 0.4629 0.15 Uiso 0.379(9) 1 calc PR B 2
H3B6 H 0.0688 0.4406 0.4053 0.15 Uiso 0.379(9) 1 calc PR B 2
Si4 Si 0.3830(4) 0.6131(3) 0.34447(19) 0.0444(10) Uani 1 1 d . A .
HI4 H 0.4208 0.6319 0.3003 0.053 Uiso 1 1 calc R . .
C4A C 0.4837(17) 0.6401(13) 0.3951(9) 0.076(6) Uani 1 1 d . . .
H4A1 H 0.5599 0.5871 0.3977 0.115 Uiso 1 1 calc R B .
H4A2 H 0.4465 0.634 0.4382 0.115 Uiso 1 1 calc R . .
H4A3 H 0.4978 0.7136 0.3761 0.115 Uiso 1 1 calc R . .
C4B C 0.2399(12) 0.7137(10) 0.3396(7) 0.046(3) Uani 1 1 d . . .
H4B1 H 0.186 0.6992 0.3133 0.069 Uiso 1 1 calc R B .
H4B2 H 0.2543 0.787 0.3201 0.069 Uiso 1 1 calc R . .
H4B3 H 0.2033 0.7083 0.3828 0.069 Uiso 1 1 calc R . .

loop_
_atom_site_aniso_label
_atom_site_aniso_U_11
_atom_site_aniso_U_22
_atom_site_aniso_U_33
_atom_site_aniso_U_23
_atom_site_aniso_U_13
_atom_site_aniso_U_12
La1 0.0150(3) 0.0145(3) 0.0166(3) -0.0032(2) -0.0018(2) -0.0034(2)
O1 0.018(4) 0.024(4) 0.034(4) -0.009(3) -0.001(3) -0.007(3)
O2 0.023(4) 0.021(4) 0.024(4) 0.000(3) -0.001(3) -0.003(3)
N1 0.018(4) 0.016(4) 0.034(5) -0.007(4) -0.009(4) 0.001(4)
C1 0.024(6) 0.011(5) 0.028(6) -0.006(4) -0.003(5) 0.001(4)
C2 0.026(6) 0.016(5) 0.032(6) -0.006(4) -0.004(5) -0.005(4)
C3 0.019(5) 0.021(5) 0.021(5) -0.001(4) -0.004(4) -0.002(4)
Si1 0.0212(15) 0.0207(14) 0.0189(14) -0.0041(11) 0.0004(12) -0.0047(12)
C4 0.029(6) 0.023(5) 0.022(6) -0.006(4) -0.006(5) 0.000(5)
C5 0.027(6) 0.022(5) 0.037(7) -0.010(5) 0.000(5) -0.004(5)
C6 0.014(5) 0.022(5) 0.035(6) -0.014(5) -0.003(5) 0.006(4)
C7 0.036(7) 0.022(6) 0.045(8) -0.004(5) -0.004(6) -0.003(5)
C8 0.026(6) 0.017(5) 0.046(7) -0.006(5) -0.004(6) 0.002(5)
C9 0.021(6) 0.020(5) 0.033(6) -0.007(5) -0.002(5) -0.001(4)
C10 0.031(6) 0.021(5) 0.016(5) -0.003(4) 0.000(5) -0.003(5)
C11 0.011(5) 0.017(5) 0.035(6) 0.000(5) -0.006(5) 0.007(4)
C12 0.029(6) 0.024(6) 0.039(7) -0.003(5) -0.011(5) -0.004(5)
C13 0.032(7) 0.027(6) 0.046(8) -0.005(5) -0.021(6) -0.007(5)
C14 0.019(5) 0.024(6) 0.036(6) -0.005(5) -0.001(5) -0.011(5)
C15 0.012(5) 0.021(5) 0.030(6) -0.001(4) -0.002(4) -0.004(4)
C21 0.016(5) 0.009(4) 0.031(6) -0.002(4) -0.004(4) 0.004(4)
C22 0.020(5) 0.019(5) 0.024(6) -0.013(4) 0.003(4) 0.001(4)
C23 0.017(5) 0.022(5) 0.019(5) -0.006(4) -0.003(4) -0.002(4)
Si2 0.0181(15) 0.0241(15) 0.0192(15) -0.0049(12) 0.0015(12) -0.0004(12)
C24 0.023(6) 0.019(5) 0.020(5) -0.003(4) 0.002(4) 0.004(4)
C25 0.030(6) 0.022(5) 0.024(6) 0.002(4) 0.000(5) -0.008(5)
C26 0.034(7) 0.025(6) 0.031(6) -0.002(5) 0.007(5) -0.006(5)
C27 0.018(5) 0.034(6) 0.029(6) -0.012(5) 0.007(5) -0.010(5)
C28 0.014(5) 0.024(6) 0.044(7) -0.014(5) -0.002(5) 0.000(4)
C29 0.026(6) 0.022(5) 0.016(5) -0.009(4) 0.004(4) 0.002(4)
C30 0.019(5) 0.017(5) 0.024(5) -0.006(4) 0.006(4) -0.004(4)
O3 0.023(4) 0.017(4) 0.060(6) -0.006(4) 0.003(4) -0.002(3)
C31 0.038(8) 0.033(7) 0.059(9) 0.009(6) -0.006(7) -0.017(6)
C32 0.047(9) 0.054(9) 0.051(9) 0.005(7) 0.003(7) -0.020(7)
C33 0.040(8) 0.050(8) 0.043(8) -0.011(7) -0.002(6) 0.001(7)
C34 0.033(7) 0.038(7) 0.043(8) -0.001(6) 0.004(6) -0.006(6)
C41 0.019(5) 0.028(6) 0.023(6) -0.008(4) 0.010(4) -0.005(5)
C42 0.019(5) 0.029(6) 0.019(5) -0.001(4) 0.000(4) -0.003(5)
C43 0.028(6) 0.038(7) 0.028(6) -0.001(5) -0.002(5) -0.005(5)
C44 0.044(8) 0.028(6) 0.032(7) 0.000(5) -0.004(6) -0.005(6)
C45 0.055(9) 0.026(6) 0.049(9) -0.014(6) 0.012(7) -0.010(6)
C46 0.027(6) 0.023(6) 0.042(7) -0.005(5) 0.000(5) -0.005(5)
C47A 0.040(4) 0.031(4) 0.033(4) -0.014(3) 0.008(3) -0.009(3)
C48A 0.040(4) 0.031(4) 0.033(4) -0.014(3) 0.008(3) -0.009(3)
C49A 0.040(4) 0.031(4) 0.033(4) -0.014(3) 0.008(3) -0.009(3)
C50A 0.040(4) 0.031(4) 0.033(4) -0.014(3) 0.008(3) -0.009(3)
C51A 0.040(4) 0.031(4) 0.033(4) -0.014(3) 0.008(3) -0.009(3)
C52A 0.040(4) 0.031(4) 0.033(4) -0.014(3) 0.008(3) -0.009(3)
C47B 0.040(4) 0.031(4) 0.033(4) -0.014(3) 0.008(3) -0.009(3)
C48B 0.040(4) 0.031(4) 0.033(4) -0.014(3) 0.008(3) -0.009(3)
C49B 0.040(4) 0.031(4) 0.033(4) -0.014(3) 0.008(3) -0.009(3)
C50B 0.040(4) 0.031(4) 0.033(4) -0.014(3) 0.008(3) -0.009(3)
C51B 0.040(4) 0.031(4) 0.033(4) -0.014(3) 0.008(3) -0.009(3)
C52B 0.040(4) 0.031(4) 0.033(4) -0.014(3) 0.008(3) -0.009(3)
C53 0.022(5) 0.019(5) 0.021(5) -0.003(4) 0.004(4) -0.005(4)
C54 0.030(6) 0.025(6) 0.026(6) -0.008(5) -0.002(5) -0.002(5)
C55 0.035(7) 0.030(6) 0.046(8) -0.003(6) -0.006(6) -0.014(6)
C56 0.048(8) 0.032(7) 0.035(7) -0.012(5) -0.015(6) -0.011(6)
C57 0.046(8) 0.045(8) 0.029(7) -0.023(6) -0.001(6) -0.008(6)
C58 0.031(7) 0.036(7) 0.035(7) -0.013(5) 0.005(5) -0.014(5)
C61 0.022(5) 0.018(5) 0.031(6) -0.014(4) 0.006(5) -0.007(4)
C62 0.027(6) 0.034(6) 0.021(6) -0.016(5) 0.005(5) -0.006(5)
C63 0.045(8) 0.042(7) 0.023(6) -0.005(5) -0.011(6) 0.003(6)
C64 0.040(7) 0.036(7) 0.021(6) -0.014(5) 0.018(5) -0.016(6)
C65 0.026(6) 0.036(7) 0.041(7) -0.022(6) 0.011(5) -0.013(5)
C66 0.028(6) 0.038(7) 0.022(6) -0.014(5) 0.004(5) -0.018(5)
C67 0.028(6) 0.013(5) 0.023(5) 0.003(4) -0.006(5) 0.000(4)
C68 0.036(7) 0.024(6) 0.022(6) -0.004(5) 0.001(5) -0.004(5)
C69 0.059(9) 0.037(7) 0.029(7) -0.012(6) -0.010(6) 0.011(7)
C70 0.063(10) 0.031(7) 0.038(8) -0.003(6) -0.016(7) -0.014(7)
C71 0.062(10) 0.041(8) 0.053(9) 0.002(7) -0.024(8) -0.025(8)
C72 0.038(7) 0.030(6) 0.030(6) -0.009(5) -0.001(5) -0.010(5)
C73 0.023(6) 0.024(5) 0.027(6) -0.005(5) -0.005(5) -0.002(5)
C74 0.028(6) 0.034(6) 0.025(6) -0.012(5) -0.008(5) 0.004(5)
C75 0.026(6) 0.033(6) 0.025(6) -0.002(5) 0.000(5) -0.005(5)
C76 0.031(7) 0.023(6) 0.038(7) -0.004(5) 0.004(5) -0.004(5)
C77 0.033(7) 0.025(6) 0.049(8) -0.013(6) 0.001(6) 0.010(5)
C78 0.029(6) 0.027(6) 0.035(7) -0.014(5) 0.008(5) -0.008(5)
N2 0.043(7) 0.037(6) 0.038(6) -0.006(5) 0.002(5) 0.011(5)
Si3A 0.047(4) 0.042(3) 0.032(3) -0.011(2) 0.010(3) -0.013(3)
C3AA 0.091(13) 0.035(10) 0.16(2) -0.029(15) 0.073(13) -0.023(12)
C3BA 0.091(13) 0.035(10) 0.16(2) -0.029(15) 0.073(13) -0.023(12)
Si3B 0.047(4) 0.042(3) 0.032(3) -0.011(2) 0.010(3) -0.013(3)
C3AB 0.091(13) 0.035(10) 0.16(2) -0.029(15) 0.073(13) -0.023(12)
C3BB 0.091(13) 0.035(10) 0.16(2) -0.029(15) 0.073(13) -0.023(12)
Si4 0.047(2) 0.040(2) 0.044(2) -0.0216(18) -0.0063(18) 0.0079(18)
C4A 0.100(15) 0.044(9) 0.091(14) -0.037(9) -0.046(11) 0.015(9)
C4B 0.044(8) 0.038(7) 0.044(8) -0.008(6) 0.007(7) 0.003(6)

loop_
_atom_type_symbol
_atom_type_description
_atom_type_scat_dispersion_real
_atom_type_scat_dispersion_imag
_atom_type_scat_source
C C 0.0033 0.0016 'International Tables Vol C Tables 4.2.6.8 and 6.1.1.4'
H H 0 0 'International Tables Vol C Tables 4.2.6.8 and 6.1.1.4'
N N 0.0061 0.0033 'International Tables Vol C Tables 4.2.6.8 and 6.1.1.4'
O O 0.0106 0.006 'International Tables Vol C Tables 4.2.6.8 and 6.1.1.4'
Si Si 0.0817 0.0704 'International Tables Vol C Tables 4.2.6.8 and 6.1.1.4'
La La -0.2871 2.4523 'International Tables Vol C Tables 4.2.6.8 and 6.1.1.4'

loop_
_geom_angle_atom_site_label_1
_geom_angle_atom_site_label_2
_geom_angle_atom_site_label_3
_geom_angle
O2 La1 O1 112.2(3)
O2 La1 N2 122.1(3)
O1 La1 N2 118.5(3)
O2 La1 O3 90.6(2)
O1 La1 O3 86.5(3)
N2 La1 O3 117.6(4)
O2 La1 N1 71.7(3)
O1 La1 N1 76.5(3)
N2 La1 N1 94.3(4)
O3 La1 N1 148.0(3)
O2 La1 C2 124.7(3)
O1 La1 C2 23.6(3)
N2 La1 C2 96.7(3)
O3 La1 C2 105.5(3)
N1 La1 C2 67.2(3)
O2 La1 Si4 149.5(2)
O1 La1 Si4 98.06(19)
N2 La1 Si4 31.3(3)
O3 La1 Si4 95.0(2)
N1 La1 Si4 113.9(2)
C2 La1 Si4 82.6(2)
C2 O1 La1 112.1(6)
C22 O2 La1 125.7(6)
C15 N1 C11 119.9(9)
C15 N1 La1 123.4(7)
C11 N1 La1 112.4(6)
C2 C1 C9 121.1(9)
C2 C1 C11 121.2(9)
C9 C1 C11 117.2(9)
O1 C2 C1 121.3(9)
O1 C2 C3 119.9(9)
C1 C2 C3 118.9(10)
C1 C2 La1 90.7(7)
C3 C2 La1 137.1(7)
C4 C3 C2 117.2(9)
C4 C3 Si1 118.8(8)
C2 C3 Si1 124.0(8)
C53 Si1 C3 111.4(5)
C53 Si1 C41 103.6(5)
C3 Si1 C41 107.3(5)
C53 Si1 C47A 113.4(5)
C3 Si1 C47A 116.5(5)
C41 Si1 C47A 103.2(5)
C3 C4 C10 124.8(10)
C3 C4 H4 117.6
C10 C4 H4 117.6
C6 C5 C10 123.1(10)
C6 C5 H5 118.5
C10 C5 H5 118.5
C5 C6 C7 118.7(10)
C5 C6 H6 120.7
C7 C6 H6 120.7
C8 C7 C6 120.5(11)
C8 C7 H7 119.8
C6 C7 H7 119.8
C7 C8 C9 120.7(11)
C7 C8 H8 119.6
C9 C8 H8 119.6
C10 C9 C8 118.2(10)
C10 C9 C1 119.3(10)
C8 C9 C1 122.5(10)
C5 C10 C4 123.6(10)
C5 C10 C9 118.9(10)
C4 C10 C9 117.6(10)
N1 C11 C12 120.1(10)
N1 C11 C1 121.7(10)
C12 C11 C1 118.2(9)
C13 C12 C11 121.0(11)
C13 C12 H12 119.5
C11 C12 H12 119.5
C12 C13 C14 117.7(11)
C12 C13 H13 121.1
C14 C13 H13 121.1
C13 C14 C15 120.4(10)
C13 C14 H14 119.8
C15 C14 H14 119.8
N1 C15 C14 120.5(10)
N1 C15 C21 120.2(9)
C14 C15 C21 119.3(9)
C22 C21 C29 119.8(9)
C22 C21 C15 121.4(9)
C29 C21 C15 118.8(9)
O2 C22 C21 120.8(9)
O2 C22 C23 118.0(9)
C21 C22 C23 121.2(9)
C24 C23 C22 117.8(9)
C24 C23 Si2 121.3(8)
C22 C23 Si2 120.8(8)
C67 Si2 C73 107.5(5)
C67 Si2 C23 110.2(5)
C73 Si2 C23 108.7(5)
C67 Si2 C61 111.3(5)
C73 Si2 C61 105.5(5)
C23 Si2 C61 113.4(5)
C23 C24 C30 124.1(10)
C23 C24 H24 117.9
C30 C24 H24 117.9
C26 C25 C30 121.6(10)
C26 C25 H25 119.2
C30 C25 H25 119.2
C25 C26 C27 119.2(10)
C25 C26 H26 120.4
C27 C26 H26 120.4
C28 C27 C26 120.8(10)
C28 C27 H27 119.6
C26 C27 H27 119.6
C27 C28 C29 121.8(10)
C27 C28 H28 119.1
C29 C28 H28 119.1
C28 C29 C30 116.8(9)
C28 C29 C21 124.7(10)
C30 C29 C21 118.5(9)
C24 C30 C25 122.0(10)
C24 C30 C29 118.2(9)
C25 C30 C29 119.7(9)
C34 O3 C31 109.2(9)
C34 O3 La1 122.3(7)
C31 O3 La1 118.7(7)
O3 C31 C32 103.9(10)
O3 C31 H31A 111
C32 C31 H31A 111
O3 C31 H31B 111
C32 C31 H31B 111
H31A C31 H31B 109
C33 C32 C31 104.7(11)
C33 C32 H32A 110.8
C31 C32 H32A 110.8
C33 C32 H32B 110.8
C31 C32 H32B 110.8
H32A C32 H32B 108.9
C34 C33 C32 101.3(11)
C34 C33 H33A 111.5
C32 C33 H33A 111.5
C34 C33 H33B 111.5
C32 C33 H33B 111.5
H33A C33 H33B 109.3
O3 C34 C33 105.7(10)
O3 C34 H34A 110.6
C33 C34 H34A 110.6
O3 C34 H34B 110.6
C33 C34 H34B 110.6
H34A C34 H34B 108.7
C42 C41 C46 117.5(10)
C42 C41 Si1 120.6(8)
C46 C41 Si1 121.2(9)
C41 C42 C43 122.1(11)
C41 C42 H42 118.9
C43 C42 H42 118.9
C44 C43 C42 119.8(12)
C44 C43 H43 120.1
C42 C43 H43 120.1
C45 C44 C43 119.4(11)
C45 C44 H44 120.3
C43 C44 H44 120.3
C44 C45 C46 119.6(12)
C44 C45 H45 120.2
C46 C45 H45 120.2
C41 C46 C45 121.5(12)
C41 C46 H46 119.2
C45 C46 H46 119.2
C48A C47A C52A 115(2)
C48A C47A Si1 118.0(17)
C52A C47A Si1 124.3(11)
C49A C48A C47A 116(3)
C49A C48A H48A 122
C47A C48A H48A 122
C50A C49A C48A 126(4)
C50A C49A H49A 116.9
C48A C49A H49A 116.9
C49A C50A C51A 116(3)
C49A C50A H50A 121.9
C51A C50A H50A 121.9
C50A C51A C52A 120.3(19)
C50A C51A H51A 119.8
C52A C51A H51A 119.8
C51A C52A C47A 122.1(18)
C51A C52A H52A 118.9
C47A C52A H52A 118.9
C49B C48B H48B 113.4
C50B C49B C48B 109(5)
C50B C49B H49B 125.7
C48B C49B H49B 125.7
C49B C50B C51B 122(4)
C49B C50B H50B 118.8
C51B C50B H50B 118.7
C50B C51B C52B 122(3)
C50B C51B H51B 119.2
C52B C51B H51B 119.2
C51B C52B H52B 120.4
C54 C53 C58 115.6(10)
C54 C53 Si1 124.7(8)
C58 C53 Si1 119.0(8)
C55 C54 C53 121.3(11)
C55 C54 H54 119.4
C53 C54 H54 119.4
C54 C55 C56 121.3(11)
C54 C55 H55 119.3
C56 C55 H55 119.3
C57 C56 C55 119.3(11)
C57 C56 H56 120.3
C55 C56 H56 120.3
C56 C57 C58 119.4(11)
C56 C57 H57 120.3
C58 C57 H57 120.3
C57 C58 C53 123.1(11)
C57 C58 H58 118.5
C53 C58 H58 118.5
C62 C61 C66 116.5(10)
C62 C61 Si2 123.3(8)
C66 C61 Si2 120.2(8)
C63 C62 C61 121.8(11)
C63 C62 H62 119.1
C61 C62 H62 119.1
C62 C63 C64 119.4(11)
C62 C63 H63 120.3
C64 C63 H63 120.3
C65 C64 C63 120.7(10)
C65 C64 H64 119.6
C63 C64 H64 119.6
C64 C65 C66 119.8(11)
C64 C65 H65 120.1
C66 C65 H65 120.1
C65 C66 C61 121.8(11)
C65 C66 H66 119.1
C61 C66 H66 119.1
C72 C67 C68 115.5(10)
C72 C67 Si2 122.1(9)
C68 C67 Si2 122.2(9)
C67 C68 C69 123.1(12)
C67 C68 H68 118.4
C69 C68 H68 118.4
C70 C69 C68 119.5(13)
C70 C69 H69 120.3
C68 C69 H69 120.3
C71 C70 C69 118.9(13)
C71 C70 H70 120.5
C69 C70 H70 120.5
C70 C71 C72 120.7(14)
C70 C71 H71 119.7
C72 C71 H71 119.7
C67 C72 C71 122.2(13)
C67 C72 H72 118.9
C71 C72 H72 118.9
C74 C73 C78 118.0(10)
C74 C73 Si2 123.2(9)
C78 C73 Si2 118.8(9)
C75 C74 C73 121.9(11)
C75 C74 H74 119.1
C73 C74 H74 119.1
C76 C75 C74 120.2(12)
C76 C75 H75 119.9
C74 C75 H75 119.9
C75 C76 C77 119.1(11)
C75 C76 H76 120.5
C77 C76 H76 120.5
C78 C77 C76 121.2(11)
C78 C77 H77 119.4
C76 C77 H77 119.4
C77 C78 C73 119.5(12)
C77 C78 H78 120.2
C73 C78 H78 120.2
Si3A N2 Si4 119.3(7)
Si4 N2 Si3B 132.9(7)
Si3A N2 La1 138.2(7)
Si4 N2 La1 102.4(5)
Si3B N2 La1 119.2(7)
C3BA Si3A N2 125.6(13)
C3BA Si3A C3AA 115(2)
N2 Si3A C3AA 112(2)
C3BA Si3A HI3A 98.9
N2 Si3A HI3A 98.9
C3AA Si3A HI3A 98.9
Si3A C3AA H3A1 109.5
Si3A C3AA H3A2 109.5
H3A1 C3AA H3A2 109.5
Si3A C3AA H3A3 109.5
H3A1 C3AA H3A3 109.5
H3A2 C3AA H3A3 109.5
Si3A C3BA H3B1 109.5
Si3A C3BA H3B2 109.5
H3B1 C3BA H3B2 109.5
Si3A C3BA H3B3 109.5
H3B1 C3BA H3B3 109.5
H3B2 C3BA H3B3 109.5
C3AB Si3B C3BB 135(4)
C3AB Si3B N2 109(4)
C3BB Si3B N2 113.8(19)
C3AB Si3B HI3B 94.4
C3BB Si3B HI3B 94.4
N2 Si3B HI3B 94.4
Si3B C3AB H3A4 109.5
Si3B C3AB H3A5 109.5
H3A4 C3AB H3A5 109.5
Si3B C3AB H3A6 109.5
H3A4 C3AB H3A6 109.5
H3A5 C3AB H3A6 109.5
Si3B C3BB H3B4 109.5
Si3B C3BB H3B5 109.5
H3B4 C3BB H3B5 109.5
Si3B C3BB H3B6 109.5
H3B4 C3BB H3B6 109.5
H3B5 C3BB H3B6 109.5
N2 Si4 C4B 115.6(6)
N2 Si4 C4A 116.9(7)
C4B Si4 C4A 109.2(7)
N2 Si4 La1 46.2(4)
C4B Si4 La1 125.8(5)
C4A Si4 La1 124.5(5)
N2 Si4 HI4 104.6
C4B Si4 HI4 104.6
C4A Si4 HI4 104.6
La1 Si4 HI4 58.4
Si4 C4A H4A1 109.5
Si4 C4A H4A2 109.5
H4A1 C4A H4A2 109.5
Si4 C4A H4A3 109.5
H4A1 C4A H4A3 109.5
H4A2 C4A H4A3 109.5
Si4 C4B H4B1 109.5
Si4 C4B H4B2 109.5
H4B1 C4B H4B2 109.5
Si4 C4B H4B3 109.5
H4B1 C4B H4B3 109.5
H4B2 C4B H4B3 109.5

loop_
_geom_bond_atom_site_label_1
_geom_bond_atom_site_label_2
_geom_bond_distance
La1 O2 2.310(7)
La1 O1 2.347(8)
La1 N2 2.374(11)
La1 O3 2.545(8)
La1 N1 2.622(9)
La1 C2 3.112(11)
La1 Si4 3.210(4)
O1 C2 1.343(12)
O2 C22 1.336(12)
N1 C15 1.350(13)
N1 C11 1.367(13)
C1 C2 1.388(14)
C1 C9 1.440(14)
C1 C11 1.500(14)
C2 C3 1.474(14)
C3 C4 1.373(14)
C3 Si1 1.882(11)
Si1 C53 1.859(11)
Si1 C41 1.892(11)
Si1 C47A 1.909(12)
C4 C10 1.412(15)
C4 H4 0.95
C5 C6 1.361(15)
C5 C10 1.397(15)
C5 H5 0.95
C6 C7 1.409(15)
C6 H6 0.95
C7 C8 1.386(16)
C7 H7 0.95
C8 C9 1.422(15)
C8 H8 0.95
C9 C10 1.421(14)
C11 C12 1.388(15)
C12 C13 1.380(15)
C12 H12 0.95
C13 C14 1.388(15)
C13 H13 0.95
C14 C15 1.394(15)
C14 H14 0.95
C15 C21 1.490(14)
C21 C22 1.399(14)
C21 C29 1.441(14)
C22 C23 1.434(14)
C23 C24 1.355(14)
C23 Si2 1.885(10)
Si2 C67 1.876(11)
Si2 C73 1.881(11)
Si2 C61 1.886(11)
C24 C30 1.419(14)
C24 H24 0.95
C25 C26 1.366(16)
C25 C30 1.421(13)
C25 H25 0.95
C26 C27 1.405(16)
C26 H26 0.95
C27 C28 1.381(15)
C27 H27 0.95
C28 C29 1.420(14)
C28 H28 0.95
C29 C30 1.434(14)
O3 C34 1.436(14)
O3 C31 1.460(13)
C31 C32 1.525(19)
C31 H31A 0.99
C31 H31B 0.99
C32 C33 1.521(19)
C32 H32A 0.99
C32 H32B 0.99
C33 C34 1.459(17)
C33 H33A 0.99
C33 H33B 0.99
C34 H34A 0.99
C34 H34B 0.99
C41 C42 1.384(15)
C41 C46 1.385(15)
C42 C43 1.395(15)
C42 H42 0.95
C43 C44 1.390(17)
C43 H43 0.95
C44 C45 1.383(19)
C44 H44 0.95
C45 C46 1.414(17)
C45 H45 0.95
C46 H46 0.95
C47A C48A 1.40(4)
C47A C52A 1.43(2)
C48A C49A 1.39(7)
C48A H48A 0.95
C49A C50A 1.35(5)
C49A H49A 0.95
C50A C51A 1.38(3)
C50A H50A 0.95
C51A C52A 1.38(3)
C51A H51A 0.95
C52A H52A 0.95
C48B C49B 1.37(10)
C48B H48B 0.95
C49B C50B 1.28(8)
C49B H49B 0.95
C50B C51B 1.37(4)
C50B H50B 0.95
C51B C52B 1.38(4)
C51B H51B 0.95
C52B H52B 0.95
C53 C54 1.409(15)
C53 C58 1.415(15)
C54 C55 1.377(16)
C54 H54 0.95
C55 C56 1.390(17)
C55 H55 0.95
C56 C57 1.376(17)
C56 H56 0.95
C57 C58 1.384(16)
C57 H57 0.95
C58 H58 0.95
C61 C62 1.396(15)
C61 C66 1.421(15)
C62 C63 1.386(15)
C62 H62 0.95
C63 C64 1.400(17)
C63 H63 0.95
C64 C65 1.359(17)
C64 H64 0.95
C65 C66 1.385(15)
C65 H65 0.95
C66 H66 0.95
C67 C72 1.385(16)
C67 C68 1.388(15)
C68 C69 1.389(17)
C68 H68 0.95
C69 C70 1.386(19)
C69 H69 0.95
C70 C71 1.36(2)
C70 H70 0.95
C71 C72 1.395(17)
C71 H71 0.95
C72 H72 0.95
C73 C74 1.392(15)
C73 C78 1.398(15)
C74 C75 1.389(15)
C74 H74 0.95
C75 C76 1.361(16)
C75 H75 0.95
C76 C77 1.399(18)
C76 H76 0.95
C77 C78 1.396(16)
C77 H77 0.95
C78 H78 0.95
N2 Si3A 1.670(12)
N2 Si4 1.709(12)
N2 Si3B 1.905(16)
Si3A C3BA 1.64(3)
Si3A C3AA 1.95(4)
Si3A HI3A 1
C3AA H3A1 0.98
C3AA H3A2 0.98
C3AA H3A3 0.98
C3BA H3B1 0.98
C3BA H3B2 0.98
C3BA H3B3 0.98
Si3B C3AB 1.56(12)
Si3B C3BB 1.65(5)
Si3B HI3B 1
C3AB H3A4 0.98
C3AB H3A5 0.98
C3AB H3A6 0.98
C3BB H3B4 0.98
C3BB H3B5 0.98
C3BB H3B6 0.98
Si4 C4B 1.847(13)
Si4 C4A 1.853(16)
Si4 HI4 1
C4A H4A1 0.98
C4A H4A2 0.98
C4A H4A3 0.98
C4B H4B1 0.98
C4B H4B2 0.98
C4B H4B3 0.98

loop_
_geom_torsion_atom_site_label_1
_geom_torsion_atom_site_label_2
_geom_torsion_atom_site_label_3
_geom_torsion_atom_site_label_4
_geom_torsion
O2 La1 O1 C2 126.9(6)
N2 La1 O1 C2 -24.2(8)
O3 La1 O1 C2 -143.9(6)
N1 La1 O1 C2 63.4(6)
Si4 La1 O1 C2 -49.4(6)
O1 La1 O2 C22 -120.8(8)
N2 La1 O2 C22 29.0(9)
O3 La1 O2 C22 152.7(8)
N1 La1 O2 C22 -54.5(8)
C2 La1 O2 C22 -97.9(8)
Si4 La1 O2 C22 51.9(10)
O2 La1 N1 C15 10.7(8)
O1 La1 N1 C15 130.0(9)
N2 La1 N1 C15 -111.7(9)
O3 La1 N1 C15 70.2(10)
C2 La1 N1 C15 152.8(9)
Si4 La1 N1 C15 -137.1(8)
O2 La1 N1 C11 -146.1(8)
O1 La1 N1 C11 -26.8(7)
N2 La1 N1 C11 91.5(8)
O3 La1 N1 C11 -86.6(8)
C2 La1 N1 C11 -3.9(7)
Si4 La1 N1 C11 66.1(8)
La1 O1 C2 C1 -53.0(12)
La1 O1 C2 C3 128.4(9)
C9 C1 C2 O1 168.2(10)
C11 C1 C2 O1 -20.0(17)
C9 C1 C2 C3 -13.2(16)
C11 C1 C2 C3 158.6(10)
C9 C1 C2 La1 134.3(10)
C11 C1 C2 La1 -53.9(10)
O2 La1 C2 O1 -64.2(7)
N2 La1 C2 O1 158.8(7)
O3 La1 C2 O1 37.6(7)
N1 La1 C2 O1 -109.4(7)
Si4 La1 C2 O1 130.7(6)
O2 La1 C2 C1 72.7(7)
O1 La1 C2 C1 136.9(10)
N2 La1 C2 C1 -64.3(7)
O3 La1 C2 C1 174.5(6)
N1 La1 C2 C1 27.6(6)
Si4 La1 C2 C1 -92.3(6)
O2 La1 C2 C3 -151.0(10)
O1 La1 C2 C3 -86.8(12)
N2 La1 C2 C3 71.9(11)
O3 La1 C2 C3 -49.2(11)
N1 La1 C2 C3 163.8(12)
Si4 La1 C2 C3 43.9(11)
O1 C2 C3 C4 -171.8(10)
C1 C2 C3 C4 9.6(16)
La1 C2 C3 C4 -118.2(11)
O1 C2 C3 Si1 5.9(15)
C1 C2 C3 Si1 -172.8(8)
La1 C2 C3 Si1 59.4(14)
C4 C3 Si1 C53 94.0(9)
C2 C3 Si1 C53 -83.6(10)
C4 C3 Si1 C41 -18.7(10)
C2 C3 Si1 C41 163.7(9)
C4 C3 Si1 C47A -133.7(9)
C2 C3 Si1 C47A 48.7(11)
C2 C3 C4 C10 -0.4(17)
Si1 C3 C4 C10 -178.2(9)
C10 C5 C6 C7 1.1(18)
C5 C6 C7 C8 -1.1(18)
C6 C7 C8 C9 0.7(19)
C7 C8 C9 C10 -0.2(18)
C7 C8 C9 C1 177.6(11)
C2 C1 C9 C10 7.5(17)
C11 C1 C9 C10 -164.6(10)
C2 C1 C9 C8 -170.2(11)
C11 C1 C9 C8 17.7(16)
C6 C5 C10 C4 179.9(11)
C6 C5 C10 C9 -0.6(18)
C3 C4 C10 C5 174.2(11)
C3 C4 C10 C9 -5.2(17)
C8 C9 C10 C5 0.1(16)
C1 C9 C10 C5 -177.7(10)
C8 C9 C10 C4 179.6(10)
C1 C9 C10 C4 1.8(16)
C15 N1 C11 C12 -0.5(16)
La1 N1 C11 C12 157.1(9)
C15 N1 C11 C1 -179.5(10)
La1 N1 C11 C1 -21.9(13)
C2 C1 C11 N1 65.0(15)
C9 C1 C11 N1 -122.9(11)
C2 C1 C11 C12 -114.0(13)
C9 C1 C11 C12 58.1(14)
N1 C11 C12 C13 -3.6(18)
C1 C11 C12 C13 175.4(11)
C11 C12 C13 C14 2.9(19)
C12 C13 C14 C15 1.7(18)
C11 N1 C15 C14 5.2(16)
La1 N1 C15 C14 -149.9(8)
C11 N1 C15 C21 -175.0(9)
La1 N1 C15 C21 29.9(13)
C13 C14 C15 N1 -5.9(16)
C13 C14 C15 C21 174.3(10)
N1 C15 C21 C22 -49.8(15)
C14 C15 C21 C22 130.0(11)
N1 C15 C21 C29 130.1(11)
C14 C15 C21 C29 -50.0(14)
La1 O2 C22 C21 57.7(13)
La1 O2 C22 C23 -123.9(8)
C29 C21 C22 O2 -174.0(9)
C15 C21 C22 O2 6.0(16)
C29 C21 C22 C23 7.7(15)
C15 C21 C22 C23 -172.4(10)
O2 C22 C23 C24 175.1(9)
C21 C22 C23 C24 -6.5(15)
O2 C22 C23 Si2 -2.2(13)
C21 C22 C23 Si2 176.2(8)
C24 C23 Si2 C67 -114.5(9)
C22 C23 Si2 C67 62.7(9)
C24 C23 Si2 C73 3.0(10)
C22 C23 Si2 C73 -179.8(8)
C24 C23 Si2 C61 120.0(9)
C22 C23 Si2 C61 -62.8(9)
C22 C23 C24 C30 1.5(16)
Si2 C23 C24 C30 178.7(8)
C30 C25 C26 C27 -3.5(18)
C25 C26 C27 C28 1.8(18)
C26 C27 C28 C29 1.9(17)
C27 C28 C29 C30 -3.7(16)
C27 C28 C29 C21 178.6(10)
C22 C21 C29 C28 173.9(10)
C15 C21 C29 C28 -6.0(16)
C22 C21 C29 C30 -3.8(15)
C15 C21 C29 C30 176.3(9)
C23 C24 C30 C25 -178.7(10)
C23 C24 C30 C29 2.2(16)
C26 C25 C30 C24 -177.5(11)
C26 C25 C30 C29 1.6(17)
C28 C29 C30 C24 -178.9(9)
C21 C29 C30 C24 -1.1(15)
C28 C29 C30 C25 2.0(15)
C21 C29 C30 C25 179.8(10)
O2 La1 O3 C34 5.5(9)
O1 La1 O3 C34 -106.8(9)
N2 La1 O3 C34 132.7(9)
N1 La1 O3 C34 -49.5(11)
C2 La1 O3 C34 -121.0(9)
Si4 La1 O3 C34 155.4(8)
O2 La1 O3 C31 147.5(9)
O1 La1 O3 C31 35.2(9)
N2 La1 O3 C31 -85.3(9)
N1 La1 O3 C31 92.6(10)
C2 La1 O3 C31 21.1(9)
Si4 La1 O3 C31 -62.6(9)
C34 O3 C31 C32 5.9(14)
La1 O3 C31 C32 -140.7(9)
O3 C31 C32 C33 18.1(15)
C31 C32 C33 C34 -34.7(15)
C31 O3 C34 C33 -28.9(14)
La1 O3 C34 C33 116.2(10)
C32 C33 C34 O3 38.8(14)
C53 Si1 C41 C42 176.9(8)
C3 Si1 C41 C42 -65.2(9)
C47A Si1 C41 C42 58.4(9)
C53 Si1 C41 C46 7.0(10)
C3 Si1 C41 C46 124.9(9)
C47A Si1 C41 C46 -111.5(10)
C46 C41 C42 C43 1.0(16)
Si1 C41 C42 C43 -169.3(8)
C41 C42 C43 C44 0.3(17)
C42 C43 C44 C45 -1.0(18)
C43 C44 C45 C46 0.5(19)
C42 C41 C46 C45 -1.6(17)
Si1 C41 C46 C45 168.6(9)
C44 C45 C46 C41 0.9(19)
C53 Si1 C47A C48A -78.8(19)
C3 Si1 C47A C48A 149.9(19)
C41 Si1 C47A C48A 32.6(19)
C53 Si1 C47A C52A 82.0(15)
C3 Si1 C47A C52A -49.3(16)
C41 Si1 C47A C52A -166.6(14)
C52A C47A C48A C49A 23(4)
Si1 C47A C48A C49A -174(3)
C47A C48A C49A C50A -20(7)
C48A C49A C50A C51A 5(7)
C49A C50A C51A C52A 4(4)
C50A C51A C52A C47A 1(3)
C48A C47A C52A C51A -16(3)
Si1 C47A C52A C51A -177.1(16)
C48B C49B C50B C51B -10(9)
C49B C50B C51B C52B -1(7)
C3 Si1 C53 C54 155.3(9)
C41 Si1 C53 C54 -89.6(9)
C47A Si1 C53 C54 21.5(11)
C3 Si1 C53 C58 -35.1(10)
C41 Si1 C53 C58 80.0(9)
C47A Si1 C53 C58 -168.9(9)
C58 C53 C54 C55 -2.1(16)
Si1 C53 C54 C55 167.8(9)
C53 C54 C55 C56 2.1(18)
C54 C55 C56 C57 -0.1(19)
C55 C56 C57 C58 -1.8(19)
C56 C57 C58 C53 1.8(19)
C54 C53 C58 C57 0.2(17)
Si1 C53 C58 C57 -170.3(10)
C67 Si2 C61 C62 -100.0(9)
C73 Si2 C61 C62 143.8(9)
C23 Si2 C61 C62 24.9(10)
C67 Si2 C61 C66 79.6(9)
C73 Si2 C61 C66 -36.7(9)
C23 Si2 C61 C66 -155.5(8)
C66 C61 C62 C63 -0.6(16)
Si2 C61 C62 C63 178.9(9)
C61 C62 C63 C64 -0.5(18)
C62 C63 C64 C65 1.1(18)
C63 C64 C65 C66 -0.6(18)
C64 C65 C66 C61 -0.6(17)
C62 C61 C66 C65 1.2(15)
Si2 C61 C66 C65 -178.4(8)
C73 Si2 C67 C72 67.0(10)
C23 Si2 C67 C72 -174.8(9)
C61 Si2 C67 C72 -48.1(10)
C73 Si2 C67 C68 -108.2(9)
C23 Si2 C67 C68 10.1(10)
C61 Si2 C67 C68 136.8(9)
C72 C67 C68 C69 2.6(16)
Si2 C67 C68 C69 178.0(9)
C67 C68 C69 C70 -3.2(18)
C68 C69 C70 C71 1.6(19)
C69 C70 C71 C72 0(2)
C68 C67 C72 C71 -0.5(17)
Si2 C67 C72 C71 -175.9(10)
C70 C71 C72 C67 -1(2)
C67 Si2 C73 C74 18.7(11)
C23 Si2 C73 C74 -100.5(10)
C61 Si2 C73 C74 137.6(10)
C67 Si2 C73 C78 -161.2(9)
C23 Si2 C73 C78 79.5(9)
C61 Si2 C73 C78 -42.4(10)
C78 C73 C74 C75 3.1(17)
Si2 C73 C74 C75 -176.9(9)
C73 C74 C75 C76 -3.0(18)
C74 C75 C76 C77 0.4(17)
C75 C76 C77 C78 1.9(18)
C76 C77 C78 C73 -1.7(18)
C74 C73 C78 C77 -0.8(16)
Si2 C73 C78 C77 179.2(9)
O2 La1 N2 Si3A -24.5(12)
O1 La1 N2 Si3A 123.6(9)
O3 La1 N2 Si3A -134.5(9)
N1 La1 N2 Si3A 46.7(10)
C2 La1 N2 Si3A 114.1(10)
Si4 La1 N2 Si3A 177.8(14)
O2 La1 N2 Si4 157.7(4)
O1 La1 N2 Si4 -54.2(6)
O3 La1 N2 Si4 47.7(6)
N1 La1 N2 Si4 -131.1(5)
C2 La1 N2 Si4 -63.7(5)
O2 La1 N2 Si3B -45.0(8)
O1 La1 N2 Si3B 103.1(7)
O3 La1 N2 Si3B -155.0(6)
N1 La1 N2 Si3B 26.1(7)
C2 La1 N2 Si3B 93.6(7)
Si4 La1 N2 Si3B 157.2(11)
Si4 N2 Si3A C3BA 45(2)
Si3B N2 Si3A C3BA -85(2)
La1 N2 Si3A C3BA -132.6(19)
Si4 N2 Si3A C3AA -166(4)
Si3B N2 Si3A C3AA 63(4)
La1 N2 Si3A C3AA 16(4)
Si3A N2 Si3B C3AB -72(7)
Si4 N2 Si3B C3AB -137(7)
La1 N2 Si3B C3AB 74(7)
Si3A N2 Si3B C3BB 95(3)
Si4 N2 Si3B C3BB 30(3)
La1 N2 Si3B C3BB -119(3)
Si3A N2 Si4 C4B -62.2(10)
Si3B N2 Si4 C4B -36.4(13)
La1 N2 Si4 C4B 116.2(6)
Si3A N2 Si4 C4A 68.4(11)
Si3B N2 Si4 C4A 94.2(13)
La1 N2 Si4 C4A -113.2(8)
Si3A N2 Si4 La1 -178.3(11)
Si3B N2 Si4 La1 -152.5(13)
O2 La1 Si4 N2 -39.2(7)
O1 La1 Si4 N2 134.0(6)
O3 La1 Si4 N2 -138.9(6)
N1 La1 Si4 N2 55.2(6)
C2 La1 Si4 N2 116.1(6)
O2 La1 Si4 C4B -131.8(6)
O1 La1 Si4 C4B 41.4(6)
N2 La1 Si4 C4B -92.6(8)
O3 La1 Si4 C4B 128.6(6)
N1 La1 Si4 C4B -37.3(6)
C2 La1 Si4 C4B 23.6(6)
O2 La1 Si4 C4A 56.6(9)
O1 La1 Si4 C4A -130.2(8)
N2 La1 Si4 C4A 95.8(10)
O3 La1 Si4 C4A -43.0(8)
N1 La1 Si4 C4A 151.1(8)
C2 La1 Si4 C4A -148.0(8)
